data_1512570
loop_
_publ_author_name
'Cai, Zhong-Jian'
'Wang, Shun-Yi'
'Ji, Shun-Jun'

_publ_section_title
;
 I2/TBHP-Catalyzed Chemoselective Amination of Indoles
;
_journal_issue 20
_journal_name_full 'Organic Letters'
_journal_page_first 5226
_journal_paper_doi 10.1021/ol4023936
_journal_volume 15
_journal_year 2013
_chemical_formula_moiety 'C22 H19 N3'
_chemical_formula_sum 'C22 H19 N3'
_chemical_formula_weight 325.40
_chemical_name_systematic
; 
 ? 
;
_space_group_IT_number 14
_symmetry_cell_setting monoclinic
_symmetry_Int_Tables_number 14
_symmetry_space_group_name_Hall '-P 2ybc'
_symmetry_space_group_name_H-M 'P 1 21/c 1'
_atom_sites_solution_hydrogens geom
_atom_sites_solution_primary direct
_atom_sites_solution_secondary difmap
_audit_creation_method SHELXL-97
_cell_angle_alpha 90.00
_cell_angle_beta 103.289(9)
_cell_angle_gamma 90.00
_cell_formula_units_Z 4
_cell_length_a 12.480(5)
_cell_length_b 16.462(6)
_cell_length_c 8.795(3)
_cell_measurement_reflns_used 3218
_cell_measurement_temperature 293(2)
_cell_measurement_theta_max 25.3
_cell_measurement_theta_min 3.2
_cell_volume 1758.5(11)
_computing_cell_refinement CrystalClear
_computing_data_collection CrystalClear
_computing_data_reduction CrystalStructure
_computing_structure_refinement 'SHELXL-97 (Sheldrick, 1997)'
_computing_structure_solution 'SHELXS-97 (Sheldrick, 1990)'
_diffrn_ambient_temperature 293(2)
_diffrn_detector_area_resol_mean 7.31
_diffrn_measured_fraction_theta_full 0.982
_diffrn_measured_fraction_theta_max 0.982
_diffrn_measurement_device_type 'Rigaku Mercury'
_diffrn_measurement_method \w
_diffrn_radiation_monochromator graphite
_diffrn_radiation_source 'fine-focus sealed tube'
_diffrn_radiation_type MoK\a
_diffrn_radiation_wavelength 0.71070
_diffrn_reflns_av_R_equivalents 0.0991
_diffrn_reflns_av_sigmaI/netI 0.0734
_diffrn_reflns_limit_h_max 15
_diffrn_reflns_limit_h_min -14
_diffrn_reflns_limit_k_max 17
_diffrn_reflns_limit_k_min -19
_diffrn_reflns_limit_l_max 10
_diffrn_reflns_limit_l_min -10
_diffrn_reflns_number 15738
_diffrn_reflns_theta_full 25.35
_diffrn_reflns_theta_max 25.35
_diffrn_reflns_theta_min 3.35
_exptl_absorpt_coefficient_mu 0.074
_exptl_absorpt_correction_T_max 0.993
_exptl_absorpt_correction_T_min 0.720
_exptl_absorpt_correction_type multi-scan
_exptl_absorpt_process_details 'Jacobson, R. (1998) Private communication'
_exptl_crystal_colour colorless
_exptl_crystal_density_diffrn 1.229
_exptl_crystal_density_method 'not measured'
_exptl_crystal_description block
_exptl_crystal_F_000 688
_exptl_crystal_size_max 0.50
_exptl_crystal_size_mid 0.50
_exptl_crystal_size_min 0.10
_refine_diff_density_max 0.339
_refine_diff_density_min -0.176
_refine_diff_density_rms 0.040
_refine_ls_extinction_method none
_refine_ls_goodness_of_fit_ref 1.098
_refine_ls_hydrogen_treatment mixed
_refine_ls_matrix_type full
_refine_ls_number_parameters 233
_refine_ls_number_reflns 3165
_refine_ls_number_restraints 0
_refine_ls_restrained_S_all 1.098
_refine_ls_R_factor_all 0.1771
_refine_ls_R_factor_gt 0.1039
_refine_ls_shift/su_max 0.000
_refine_ls_shift/su_mean 0.000
_refine_ls_structure_factor_coef Fsqd
_refine_ls_weighting_details 'calc w=1/[\s^2^(Fo^2^)+(0.0943P)^2^+0.6276P] where P=(Fo^2^+2Fc^2^)/3'
_refine_ls_weighting_scheme calc
_refine_ls_wR_factor_gt 0.2092
_refine_ls_wR_factor_ref 0.2486
_reflns_number_gt 1799
_reflns_number_total 3165
_reflns_threshold_expression >2sigma(I)
_cod_data_source_file ol4023936_si_002.cif
_cod_data_source_block shelxl
_cod_original_sg_symbol_H-M 'P 21/c'
_cod_database_code 1512570

loop_
_symmetry_equiv_pos_as_xyz
'x, y, z'
'-x, y+1/2, -z+1/2'
'-x, -y, -z'
'x, -y-1/2, z-1/2'

loop_
_atom_site_label
_atom_site_type_symbol
_atom_site_fract_x
_atom_site_fract_y
_atom_site_fract_z
_atom_site_U_iso_or_equiv
_atom_site_adp_type
_atom_site_occupancy
_atom_site_symmetry_multiplicity
_atom_site_calc_flag
_atom_site_refinement_flags
N1 N 1.0249(3) 0.8450(2) 1.1021(4) 0.0609(10) Uani 1 1 d .
N2 N 1.0654(3) 0.7423(3) 0.9349(5) 0.0631(10) Uani 1 1 d .
N3 N 0.8872(3) 0.8048(2) 0.7140(4) 0.0727(11) Uani 1 1 d .
C1 C 1.0079(3) 0.8053(3) 0.9707(5) 0.0571(11) Uani 1 1 d .
C2 C 0.9106(3) 0.8364(3) 0.8507(5) 0.0619(11) Uani 1 1 d .
C3 C 0.8700(3) 0.9036(3) 0.9308(5) 0.0603(11) Uani 1 1 d .
C4 C 0.9419(3) 0.9073(3) 1.0770(5) 0.0579(11) Uani 1 1 d .
C5 C 0.9330(4) 0.9674(3) 1.1813(5) 0.0685(13) Uani 1 1 d .
H5 H 0.9809 0.9695 1.2793 0.082 Uiso 1 1 calc R
C6 C 0.8505(4) 1.0252(3) 1.1364(6) 0.0779(14) Uani 1 1 d .
H6 H 0.8440 1.0668 1.2052 0.094 Uiso 1 1 calc R
C7 C 0.7792(4) 1.0222(3) 0.9940(7) 0.0799(14) Uani 1 1 d .
H7 H 0.7244 1.0614 0.9674 0.096 Uiso 1 1 calc R
C8 C 0.7875(4) 0.9615(3) 0.8885(6) 0.0723(13) Uani 1 1 d .
H8 H 0.7387 0.9595 0.7911 0.087 Uiso 1 1 calc R
C9 C 1.1611(3) 0.7055(3) 1.0256(4) 0.0542(10) Uani 1 1 d .
C10 C 1.3143(3) 0.6996(3) 1.2427(5) 0.0682(13) Uani 1 1 d .
H10 H 1.3532 0.7223 1.3360 0.082 Uiso 1 1 calc R
C11 C 1.2209(3) 0.7386(3) 1.1608(5) 0.0637(12) Uani 1 1 d .
H11 H 1.1988 0.7873 1.1977 0.076 Uiso 1 1 calc R
C12 C 1.3523(3) 0.6282(3) 1.1911(5) 0.0655(12) Uani 1 1 d .
C13 C 1.2922(4) 0.5962(3) 1.0544(5) 0.0703(13) Uani 1 1 d .
H13 H 1.3160 0.5485 1.0162 0.084 Uiso 1 1 calc R
C14 C 1.1972(4) 0.6330(3) 0.9717(5) 0.0648(12) Uani 1 1 d .
H14 H 1.1572 0.6094 0.8800 0.078 Uiso 1 1 calc R
C15 C 1.4550(4) 0.5875(4) 1.2847(6) 0.0981(18) Uani 1 1 d .
H15A H 1.4863 0.5538 1.2171 0.147 Uiso 1 1 calc R
H15B H 1.4365 0.5548 1.3653 0.147 Uiso 1 1 calc R
H15C H 1.5075 0.6282 1.3313 0.147 Uiso 1 1 calc R
C16 C 0.7913(4) 0.8269(3) 0.6014(5) 0.0672(12) Uani 1 1 d .
C17 C 0.8004(4) 0.8573(3) 0.4585(5) 0.0769(14) Uani 1 1 d .
H17 H 0.8698 0.8681 0.4412 0.092 Uiso 1 1 calc R
C18 C 0.7088(4) 0.8719(3) 0.3417(5) 0.0827(15) Uani 1 1 d .
H18 H 0.7172 0.8926 0.2468 0.099 Uiso 1 1 calc R
C19 C 0.6049(4) 0.8566(3) 0.3619(5) 0.0734(13) Uani 1 1 d .
C20 C 0.5957(4) 0.8267(3) 0.5036(6) 0.0806(14) Uani 1 1 d .
H20 H 0.5261 0.8155 0.5197 0.097 Uiso 1 1 calc R
C21 C 0.6874(4) 0.8127(3) 0.6236(6) 0.0809(15) Uani 1 1 d .
H21 H 0.6786 0.7936 0.7195 0.097 Uiso 1 1 calc R
C22 C 0.5031(5) 0.8675(4) 0.2300(7) 0.110(2) Uani 1 1 d .
H22A H 0.5206 0.9019 0.1509 0.164 Uiso 1 1 calc R
H22B H 0.4455 0.8920 0.2702 0.164 Uiso 1 1 calc R
H22C H 0.4790 0.8155 0.1856 0.164 Uiso 1 1 calc R
H2A H 1.044(3) 0.723(3) 0.847(5) 0.068(15) Uiso 1 1 d .

loop_
_atom_site_aniso_label
_atom_site_aniso_U_11
_atom_site_aniso_U_22
_atom_site_aniso_U_33
_atom_site_aniso_U_23
_atom_site_aniso_U_13
_atom_site_aniso_U_12
N1 0.054(2) 0.075(2) 0.053(2) 0.0032(19) 0.0115(16) 0.0046(18)
N2 0.058(2) 0.083(3) 0.045(2) -0.004(2) 0.0052(18) 0.002(2)
N3 0.063(2) 0.096(3) 0.054(2) 0.006(2) 0.0023(19) 0.015(2)
C1 0.051(2) 0.071(3) 0.050(3) 0.006(2) 0.013(2) 0.001(2)
C2 0.051(2) 0.079(3) 0.054(3) 0.010(2) 0.009(2) 0.002(2)
C3 0.049(2) 0.071(3) 0.060(3) 0.010(2) 0.012(2) 0.006(2)
C4 0.055(3) 0.065(3) 0.056(3) 0.004(2) 0.020(2) -0.001(2)
C5 0.061(3) 0.085(3) 0.061(3) 0.007(3) 0.018(2) -0.003(3)
C6 0.073(3) 0.086(4) 0.076(3) 0.001(3) 0.021(3) 0.004(3)
C7 0.066(3) 0.080(3) 0.097(4) 0.006(3) 0.026(3) 0.009(3)
C8 0.058(3) 0.084(3) 0.073(3) 0.014(3) 0.012(2) 0.003(3)
C9 0.043(2) 0.072(3) 0.043(2) 0.005(2) 0.0012(18) -0.003(2)
C10 0.054(3) 0.082(3) 0.063(3) 0.001(2) 0.001(2) -0.013(2)
C11 0.053(3) 0.074(3) 0.059(3) -0.001(2) 0.002(2) 0.000(2)
C12 0.052(2) 0.080(3) 0.061(3) 0.016(2) 0.007(2) 0.007(2)
C13 0.069(3) 0.071(3) 0.068(3) 0.005(2) 0.008(3) 0.009(2)
C14 0.068(3) 0.075(3) 0.049(3) -0.003(2) 0.010(2) -0.001(2)
C15 0.082(4) 0.115(4) 0.089(4) 0.020(3) 0.001(3) 0.021(3)
C16 0.061(3) 0.081(3) 0.054(3) 0.000(2) 0.002(2) 0.007(2)
C17 0.079(3) 0.087(3) 0.063(3) 0.009(3) 0.013(3) 0.001(3)
C18 0.082(4) 0.106(4) 0.050(3) 0.016(3) -0.005(3) -0.007(3)
C19 0.074(3) 0.076(3) 0.060(3) 0.007(2) -0.008(2) -0.002(3)
C20 0.063(3) 0.100(4) 0.072(3) 0.006(3) 0.000(3) 0.002(3)
C21 0.068(3) 0.109(4) 0.062(3) 0.012(3) 0.008(3) 0.009(3)
C22 0.098(4) 0.113(4) 0.092(4) 0.025(3) -0.028(3) -0.014(4)

loop_
_atom_type_symbol
_atom_type_description
_atom_type_scat_dispersion_real
_atom_type_scat_dispersion_imag
_atom_type_scat_source
C C 0.0033 0.0016 'International Tables Vol C Tables 4.2.6.8 and 6.1.1.4'
H H 0.0000 0.0000 'International Tables Vol C Tables 4.2.6.8 and 6.1.1.4'
N N 0.0061 0.0033 'International Tables Vol C Tables 4.2.6.8 and 6.1.1.4'

loop_
_geom_angle_atom_site_label_1
_geom_angle_atom_site_label_2
_geom_angle_atom_site_label_3
_geom_angle
C1 N1 C4 104.9(3)
C1 N2 C9 129.0(4)
C1 N2 H2A 117(3)
C9 N2 H2A 114(3)
C2 N3 C16 121.8(4)
N1 C1 N2 127.6(4)
N1 C1 C2 113.1(4)
N2 C1 C2 119.2(4)
N3 C2 C3 136.9(4)
N3 C2 C1 119.6(4)
C3 C2 C1 103.4(4)
C4 C3 C8 119.9(4)
C4 C3 C2 104.9(4)
C8 C3 C2 135.0(4)
C5 C4 C3 121.1(4)
C5 C4 N1 125.3(4)
C3 C4 N1 113.6(4)
C4 C5 C6 118.2(4)
C4 C5 H5 120.9
C6 C5 H5 120.9
C7 C6 C5 121.5(5)
C7 C6 H6 119.3
C5 C6 H6 119.3
C6 C7 C8 120.6(5)
C6 C7 H7 119.7
C8 C7 H7 119.7
C7 C8 C3 118.7(4)
C7 C8 H8 120.6
C3 C8 H8 120.6
C11 C9 C14 118.9(4)
C11 C9 N2 122.9(4)
C14 C9 N2 118.2(4)
C11 C10 C12 122.4(4)
C11 C10 H10 118.8
C12 C10 H10 118.8
C9 C11 C10 119.8(4)
C9 C11 H11 120.1
C10 C11 H11 120.1
C13 C12 C10 117.1(4)
C13 C12 C15 122.2(5)
C10 C12 C15 120.7(4)
C12 C13 C14 121.7(4)
C12 C13 H13 119.1
C14 C13 H13 119.1
C13 C14 C9 120.1(4)
C13 C14 H14 120.0
C9 C14 H14 120.0
C12 C15 H15A 109.5
C12 C15 H15B 109.5
H15A C15 H15B 109.5
C12 C15 H15C 109.5
H15A C15 H15C 109.5
H15B C15 H15C 109.5
C21 C16 C17 117.9(4)
C21 C16 N3 122.1(4)
C17 C16 N3 119.8(4)
C18 C17 C16 121.1(5)
C18 C17 H17 119.5
C16 C17 H17 119.5
C17 C18 C19 121.4(5)
C17 C18 H18 119.3
C19 C18 H18 119.3
C20 C19 C18 117.6(4)
C20 C19 C22 120.4(5)
C18 C19 C22 121.9(5)
C19 C20 C21 121.7(5)
C19 C20 H20 119.1
C21 C20 H20 119.1
C16 C21 C20 120.3(5)
C16 C21 H21 119.9
C20 C21 H21 119.9
C19 C22 H22A 109.5
C19 C22 H22B 109.5
H22A C22 H22B 109.5
C19 C22 H22C 109.5
H22A C22 H22C 109.5
H22B C22 H22C 109.5

loop_
_geom_bond_atom_site_label_1
_geom_bond_atom_site_label_2
_geom_bond_distance
N1 C1 1.302(5)
N1 C4 1.438(5)
N2 C1 1.339(6)
N2 C9 1.412(5)
N2 H2A 0.83(4)
N3 C2 1.280(5)
N3 C16 1.414(5)
C1 C2 1.504(6)
C2 C3 1.464(6)
C3 C4 1.389(6)
C3 C8 1.390(6)
C4 C5 1.371(6)
C5 C6 1.390(6)
C5 H5 0.9300
C6 C7 1.360(6)
C6 H6 0.9300
C7 C8 1.384(7)
C7 H7 0.9300
C8 H8 0.9300
C9 C11 1.364(5)
C9 C14 1.397(6)
C10 C11 1.379(6)
C10 C12 1.383(6)
C10 H10 0.9300
C11 H11 0.9300
C12 C13 1.368(6)
C12 C15 1.511(6)
C13 C14 1.380(6)
C13 H13 0.9300
C14 H14 0.9300
C15 H15A 0.9600
C15 H15B 0.9600
C15 H15C 0.9600
C16 C21 1.376(6)
C16 C17 1.382(6)
C17 C18 1.372(6)
C17 H17 0.9300
C18 C19 1.371(7)
C18 H18 0.9300
C19 C20 1.369(6)
C19 C22 1.522(6)
C20 C21 1.386(6)
C20 H20 0.9300
C21 H21 0.9300
C22 H22A 0.9600
C22 H22B 0.9600
C22 H22C 0.9600

loop_
_geom_torsion_atom_site_label_1
_geom_torsion_atom_site_label_2
_geom_torsion_atom_site_label_3
_geom_torsion_atom_site_label_4
_geom_torsion
C4 N1 C1 N2 178.8(4)
C4 N1 C1 C2 -1.7(4)
C9 N2 C1 N1 -3.3(7)
C9 N2 C1 C2 177.2(4)
C16 N3 C2 C3 -10.1(8)
C16 N3 C2 C1 174.4(4)
N1 C1 C2 N3 177.2(4)
N2 C1 C2 N3 -3.2(6)
N1 C1 C2 C3 0.4(5)
N2 C1 C2 C3 179.9(4)
N3 C2 C3 C4 -174.8(5)
C1 C2 C3 C4 1.2(4)
N3 C2 C3 C8 0.0(9)
C1 C2 C3 C8 175.9(5)
C8 C3 C4 C5 -0.1(6)
C2 C3 C4 C5 175.7(4)
C8 C3 C4 N1 -178.1(4)
C2 C3 C4 N1 -2.4(5)
C1 N1 C4 C5 -175.3(4)
C1 N1 C4 C3 2.6(5)
C3 C4 C5 C6 -0.5(6)
N1 C4 C5 C6 177.3(4)
C4 C5 C6 C7 0.8(7)
C5 C6 C7 C8 -0.6(7)
C6 C7 C8 C3 0.0(7)
C4 C3 C8 C7 0.3(6)
C2 C3 C8 C7 -173.8(4)
C1 N2 C9 C11 -10.8(7)
C1 N2 C9 C14 170.9(4)
C14 C9 C11 C10 -1.0(6)
N2 C9 C11 C10 -179.3(4)
C12 C10 C11 C9 1.6(7)
C11 C10 C12 C13 -0.8(7)
C11 C10 C12 C15 -179.9(4)
C10 C12 C13 C14 -0.5(7)
C15 C12 C13 C14 178.5(4)
C12 C13 C14 C9 1.1(7)
C11 C9 C14 C13 -0.3(6)
N2 C9 C14 C13 178.1(4)
C2 N3 C16 C21 -63.2(7)
C2 N3 C16 C17 122.5(5)
C21 C16 C17 C18 -0.8(7)
N3 C16 C17 C18 173.7(4)
C16 C17 C18 C19 -0.3(8)
C17 C18 C19 C20 0.5(8)
C17 C18 C19 C22 -176.1(5)
C18 C19 C20 C21 0.4(8)
C22 C19 C20 C21 177.1(5)
C17 C16 C21 C20 1.7(7)
N3 C16 C21 C20 -172.7(4)
C19 C20 C21 C16 -1.6(8)
